data_2207979
loop_
_publ_author_name
'Choi, Jong-Ha'
'Clegg, William'
'Harrington, Ross W.'
'Yoon, Hyang-Mi'
'Hong, Yong Pyo'

_publ_section_title
;
 A tetraazamacrocycle with benzyl substituents
;
_journal_coeditor_code BT6802
_journal_issue 2
_journal_name_full 'Acta Crystallographica Section E'
_journal_page_first o644
_journal_page_last o646
_journal_paper_doi 10.1107/S1600536806001425
_journal_volume 62
_journal_year 2006
_chemical_formula_iupac 'C34 H52 N4'
_chemical_formula_moiety 'C34 H52 N4'
_chemical_formula_sum 'C34 H52 N4'
_chemical_formula_weight 516.80
_chemical_name_systematic
;
2,13-dibenzyl-5,16-dimethyl-2,6,13,17-
tetraazatricyclo[16.4.0^1,18^.0^7,12^]docosane
;
_space_group_IT_number 2
_symmetry_cell_setting triclinic
_symmetry_space_group_name_Hall '-P 1'
_symmetry_space_group_name_H-M 'P -1'
_atom_sites_solution_hydrogens geom
_atom_sites_solution_primary direct
_atom_sites_solution_secondary difmap
_cell_angle_alpha 82.467(2)
_cell_angle_beta 87.605(2)
_cell_angle_gamma 79.982(2)
_cell_formula_units_Z 1
_cell_length_a 8.8976(12)
_cell_length_b 9.2438(12)
_cell_length_c 9.2535(12)
_cell_measurement_reflns_used 5357
_cell_measurement_temperature 150(2)
_cell_measurement_theta_max 28.65
_cell_measurement_theta_min 2.32
_cell_volume 742.87(17)
_computing_cell_refinement 'SAINT (Bruker, 2001)'
_computing_data_collection 'SMART (Bruker, 2001)'
_computing_data_reduction SAINT
_computing_molecular_graphics SHELXTL
_computing_publication_material 'SHELXTL and local programs'
_computing_structure_refinement SHELXTL
_computing_structure_solution 'SHELXTL (Sheldrick, 2001)'
_diffrn_ambient_temperature 150(2)
_diffrn_measured_fraction_theta_full 0.993
_diffrn_measured_fraction_theta_max 0.993
_diffrn_measurement_device_type ' Bruker SMART 1K CCD'
_diffrn_measurement_method \w
_diffrn_radiation_monochromator graphite
_diffrn_radiation_source 'sealed tube'
_diffrn_radiation_type MoK\a
_diffrn_radiation_wavelength 0.71073
_diffrn_reflns_av_R_equivalents 0.0244
_diffrn_reflns_av_sigmaI/netI 0.0316
_diffrn_reflns_limit_h_max 10
_diffrn_reflns_limit_h_min -10
_diffrn_reflns_limit_k_max 10
_diffrn_reflns_limit_k_min -10
_diffrn_reflns_limit_l_max 10
_diffrn_reflns_limit_l_min -10
_diffrn_reflns_number 5375
_diffrn_reflns_theta_full 25.00
_diffrn_reflns_theta_max 25.00
_diffrn_reflns_theta_min 2.22
_diffrn_standards_decay_% 10
_diffrn_standards_number 0
_exptl_absorpt_coefficient_mu 0.068
_exptl_absorpt_correction_type none
_exptl_crystal_colour colourless
_exptl_crystal_density_diffrn 1.155
_exptl_crystal_density_method 'not measured'
_exptl_crystal_description block
_exptl_crystal_F_000 284
_exptl_crystal_size_max 0.56
_exptl_crystal_size_mid 0.55
_exptl_crystal_size_min 0.50
_refine_diff_density_max 0.273
_refine_diff_density_min -0.192
_refine_ls_extinction_coef 0.015(4)
_refine_ls_extinction_expression Fc^*^=kFc[1+0.001xFc^2^\l^3^/sin(2\q)]^-1/4^
_refine_ls_extinction_method SHELXTL
_refine_ls_goodness_of_fit_ref 1.271
_refine_ls_hydrogen_treatment mixed
_refine_ls_matrix_type full
_refine_ls_number_parameters 178
_refine_ls_number_reflns 2590
_refine_ls_number_restraints 0
_refine_ls_restrained_S_all 1.271
_refine_ls_R_factor_all 0.0707
_refine_ls_R_factor_gt 0.0637
_refine_ls_shift/su_max 0.000
_refine_ls_shift/su_mean 0.000
_refine_ls_structure_factor_coef Fsqd
_refine_ls_weighting_details 'calc w=1/[\s^2^(Fo^2^)+(0.0312P)^2^+0.5246P] where P=(Fo^2^+2Fc^2^)/3'
_refine_ls_weighting_scheme calc
_refine_ls_wR_factor_gt 0.1282
_refine_ls_wR_factor_ref 0.1309
_reflns_number_gt 2363
_reflns_number_total 2590
_reflns_threshold_expression I>2\s(I)
_cod_data_source_file bt6802.cif
_cod_data_source_block I
_cod_depositor_comments
;
The following automatic conversions were performed:
'_symmetry_cell_setting' value 'Triclinic' changed to 'triclinic'
according to '/home/saulius/struct/CIF-dictionaries/cif_core.dic'
dictionary named 'cif_core.dic' version 2.4.1 from 2010-06-29.

Automatic conversion script
Id: cif_fix_enum 1527 2010-12-29 10:47:43Z saulius 

The following automatic conversions were performed:

'_symmetry_cell_setting' value 'Triclinic' changed to 'triclinic'
according to /home/saulius/struct/CIF-dictionaries/cif_core.dic
dictionary named 'cif_core.dic' version 2.4.1 from 2010-06-29.

Automatic conversion script
Id: cif_fix_values 1715 2011-07-08 13:25:40Z adriana 
;
_cod_database_code 2207979
_cod_database_fobs_code 2207979

loop_
_symmetry_equiv_pos_as_xyz
'x, y, z'
'-x, -y, -z'

loop_
_atom_site_label
_atom_site_fract_x
_atom_site_fract_y
_atom_site_fract_z
_atom_site_U_iso_or_equiv
_atom_site_adp_type
_atom_site_calc_flag
_atom_site_refinement_flags
_atom_site_occupancy
_atom_site_type_symbol
N1 0.63153(18) 0.26660(17) 0.59479(18) 0.0170(4) Uani d . 1 N
N2 0.49804(19) 0.42433(19) 0.33715(18) 0.0191(4) Uani d . 1 N
H2N 0.508(2) 0.503(3) 0.372(2) 0.018(6) Uiso d . 1 H
C1 0.7304(2) 0.2942(2) 0.4658(2) 0.0182(5) Uani d . 1 C
H1 0.7706 0.3866 0.4766 0.022 Uiso calc R 1 H
C2 0.6433(2) 0.3248(2) 0.3222(2) 0.0194(5) Uani d . 1 C
H2 0.6195 0.2283 0.2999 0.023 Uiso calc R 1 H
C3 0.4077(2) 0.4704(2) 0.2050(2) 0.0195(5) Uani d . 1 C
H3 0.4706 0.5203 0.1283 0.023 Uiso calc R 1 H
C4 0.2659(2) 0.5800(2) 0.2386(2) 0.0203(5) Uani d . 1 C
H4A 0.2132 0.5362 0.3255 0.024 Uiso calc R 1 H
H4B 0.1958 0.5943 0.1557 0.024 Uiso calc R 1 H
C5 0.2963(2) 0.7312(2) 0.2666(2) 0.0200(5) Uani d . 1 C
H5A 0.3623 0.7682 0.1864 0.024 Uiso calc R 1 H
H5B 0.1980 0.8007 0.2632 0.024 Uiso calc R 1 H
C6 0.5653(2) 0.1314(2) 0.5978(2) 0.0217(5) Uani d . 1 C
H6A 0.6381 0.0455 0.6427 0.026 Uiso calc R 1 H
H6B 0.5476 0.1148 0.4968 0.026 Uiso calc R 1 H
C7 0.4164(2) 0.1427(2) 0.6833(2) 0.0205(5) Uani d . 1 C
C8 0.2895(2) 0.2395(2) 0.6271(2) 0.0254(5) Uani d . 1 C
H8 0.2971 0.2973 0.5352 0.030 Uiso calc R 1 H
C9 0.1521(3) 0.2528(3) 0.7035(3) 0.0309(6) Uani d . 1 C
H9 0.0658 0.3192 0.6636 0.037 Uiso calc R 1 H
C10 0.1393(3) 0.1699(3) 0.8378(3) 0.0326(6) Uani d . 1 C
H10 0.0445 0.1790 0.8899 0.039 Uiso calc R 1 H
C11 0.2645(3) 0.0745(3) 0.8952(3) 0.0321(6) Uani d . 1 C
H11 0.2565 0.0180 0.9879 0.039 Uiso calc R 1 H
C12 0.4027(3) 0.0601(2) 0.8186(2) 0.0257(5) Uani d . 1 C
H12 0.4886 -0.0067 0.8588 0.031 Uiso calc R 1 H
C13 0.8702(2) 0.1735(2) 0.4506(2) 0.0239(5) Uani d . 1 C
H13A 0.9238 0.1483 0.5445 0.029 Uiso calc R 1 H
H13B 0.8366 0.0831 0.4263 0.029 Uiso calc R 1 H
C14 0.9794(2) 0.2261(3) 0.3314(3) 0.0297(5) Uani d . 1 C
H14A 1.0186 0.3124 0.3591 0.036 Uiso calc R 1 H
H14B 1.0674 0.1460 0.3215 0.036 Uiso calc R 1 H
C15 0.8990(2) 0.2694(3) 0.1867(2) 0.0297(5) Uani d . 1 C
H15A 0.8761 0.1793 0.1509 0.036 Uiso calc R 1 H
H15B 0.9678 0.3145 0.1142 0.036 Uiso calc R 1 H
C16 0.7505(2) 0.3790(2) 0.2000(2) 0.0244(5) Uani d . 1 C
H16A 0.6968 0.3958 0.1062 0.029 Uiso calc R 1 H
H16B 0.7753 0.4749 0.2194 0.029 Uiso calc R 1 H
C17 0.3638(3) 0.3360(2) 0.1489(2) 0.0273(5) Uani d . 1 C
H17A 0.4553 0.2755 0.1120 0.041 Uiso calc R 1 H
H17B 0.2907 0.3690 0.0701 0.041 Uiso calc R 1 H
H17C 0.3172 0.2770 0.2286 0.041 Uiso calc R 1 H

loop_
_atom_site_aniso_label
_atom_site_aniso_U_11
_atom_site_aniso_U_22
_atom_site_aniso_U_33
_atom_site_aniso_U_12
_atom_site_aniso_U_13
_atom_site_aniso_U_23
N1 0.0163(9) 0.0163(8) 0.0188(9) -0.0033(7) 0.0009(7) -0.0028(7)
N2 0.0194(9) 0.0177(9) 0.0203(9) -0.0011(7) -0.0003(7) -0.0055(7)
C1 0.0161(10) 0.0162(10) 0.0225(11) -0.0034(8) 0.0019(8) -0.0034(8)
C2 0.0186(11) 0.0188(10) 0.0214(11) -0.0025(8) 0.0038(8) -0.0071(8)
C3 0.0198(11) 0.0229(11) 0.0163(10) -0.0054(8) 0.0004(8) -0.0023(8)
C4 0.0168(10) 0.0272(11) 0.0173(10) -0.0047(9) -0.0018(8) -0.0028(8)
C5 0.0165(10) 0.0191(11) 0.0221(11) 0.0018(8) -0.0014(8) -0.0002(8)
C6 0.0208(11) 0.0166(10) 0.0274(12) -0.0028(8) 0.0019(9) -0.0025(8)
C7 0.0212(11) 0.0188(10) 0.0242(11) -0.0077(8) 0.0007(9) -0.0072(8)
C8 0.0244(12) 0.0253(12) 0.0269(12) -0.0065(9) -0.0015(9) -0.0017(9)
C9 0.0201(12) 0.0310(13) 0.0428(14) -0.0035(9) -0.0009(10) -0.0105(11)
C10 0.0216(12) 0.0448(15) 0.0370(14) -0.0142(11) 0.0091(10) -0.0178(11)
C11 0.0354(14) 0.0399(14) 0.0254(12) -0.0197(11) 0.0050(10) -0.0048(10)
C12 0.0263(12) 0.0224(11) 0.0291(12) -0.0074(9) -0.0030(9) -0.0005(9)
C13 0.0185(11) 0.0240(11) 0.0283(12) -0.0014(9) 0.0003(9) -0.0035(9)
C14 0.0180(11) 0.0340(13) 0.0361(13) -0.0021(9) 0.0062(10) -0.0063(10)
C15 0.0231(12) 0.0383(13) 0.0283(12) -0.0050(10) 0.0111(9) -0.0100(10)
C16 0.0240(11) 0.0292(12) 0.0206(11) -0.0058(9) 0.0023(9) -0.0046(9)
C17 0.0286(12) 0.0261(12) 0.0280(12) -0.0032(9) -0.0066(9) -0.0064(9)

loop_
_atom_type_symbol
_atom_type_description
_atom_type_scat_dispersion_real
_atom_type_scat_dispersion_imag
_atom_type_scat_source
C C 0.0033 0.0016 'International Tables Vol C Tables 4.2.6.8 and 6.1.1.4'
H H 0.0000 0.0000 'International Tables Vol C Tables 4.2.6.8 and 6.1.1.4'
N N 0.0061 0.0033 'International Tables Vol C Tables 4.2.6.8 and 6.1.1.4'

loop_
_geom_angle_atom_site_label_1
_geom_angle_atom_site_label_2
_geom_angle_atom_site_label_3
_geom_angle_site_symmetry_1
_geom_angle
_geom_angle_publ_flag
C5 N1 C6 2_666 110.47(15) y
C5 N1 C1 2_666 113.92(15) y
C6 N1 C1 . 113.44(15) y
C2 N2 C3 . 116.53(16) y
C2 N2 H2N . 112.9(14) ?
C3 N2 H2N . 107.0(14) ?
N1 C1 C13 . 115.25(16) ?
N1 C1 C2 . 113.08(16) ?
C13 C1 C2 . 108.70(16) ?
N1 C1 H1 . 106.4 ?
C13 C1 H1 . 106.4 ?
C2 C1 H1 . 106.4 ?
N2 C2 C1 . 110.90(16) ?
N2 C2 C16 . 114.93(17) ?
C1 C2 C16 . 108.23(16) ?
N2 C2 H2 . 107.5 ?
C1 C2 H2 . 107.5 ?
C16 C2 H2 . 107.5 ?
N2 C3 C17 . 110.22(17) ?
N2 C3 C4 . 109.32(16) ?
C17 C3 C4 . 110.73(17) ?
N2 C3 H3 . 108.8 ?
C17 C3 H3 . 108.8 ?
C4 C3 H3 . 108.8 ?
C3 C4 C5 . 114.91(16) ?
C3 C4 H4A . 108.5 ?
C5 C4 H4A . 108.5 ?
C3 C4 H4B . 108.5 ?
C5 C4 H4B . 108.5 ?
H4A C4 H4B . 107.5 ?
N1 C5 C4 2_666 115.19(16) ?
N1 C5 H5A 2_666 108.5 ?
C4 C5 H5A . 108.5 ?
N1 C5 H5B 2_666 108.5 ?
C4 C5 H5B . 108.5 ?
H5A C5 H5B . 107.5 ?
N1 C6 C7 . 111.16(16) ?
N1 C6 H6A . 109.4 ?
C7 C6 H6A . 109.4 ?
N1 C6 H6B . 109.4 ?
C7 C6 H6B . 109.4 ?
H6A C6 H6B . 108.0 ?
C8 C7 C12 . 118.6(2) ?
C8 C7 C6 . 119.49(19) ?
C12 C7 C6 . 121.91(19) ?
C9 C8 C7 . 120.7(2) ?
C9 C8 H8 . 119.7 ?
C7 C8 H8 . 119.7 ?
C8 C9 C10 . 120.4(2) ?
C8 C9 H9 . 119.8 ?
C10 C9 H9 . 119.8 ?
C11 C10 C9 . 119.5(2) ?
C11 C10 H10 . 120.2 ?
C9 C10 H10 . 120.2 ?
C10 C11 C12 . 120.3(2) ?
C10 C11 H11 . 119.8 ?
C12 C11 H11 . 119.8 ?
C11 C12 C7 . 120.5(2) ?
C11 C12 H12 . 119.8 ?
C7 C12 H12 . 119.8 ?
C14 C13 C1 . 110.68(17) ?
C14 C13 H13A . 109.5 ?
C1 C13 H13A . 109.5 ?
C14 C13 H13B . 109.5 ?
C1 C13 H13B . 109.5 ?
H13A C13 H13B . 108.1 ?
C15 C14 C13 . 110.71(18) ?
C15 C14 H14A . 109.5 ?
C13 C14 H14A . 109.5 ?
C15 C14 H14B . 109.5 ?
C13 C14 H14B . 109.5 ?
H14A C14 H14B . 108.1 ?
C14 C15 C16 . 111.85(18) ?
C14 C15 H15A . 109.2 ?
C16 C15 H15A . 109.2 ?
C14 C15 H15B . 109.2 ?
C16 C15 H15B . 109.2 ?
H15A C15 H15B . 107.9 ?
C15 C16 C2 . 112.86(18) ?
C15 C16 H16A . 109.0 ?
C2 C16 H16A . 109.0 ?
C15 C16 H16B . 109.0 ?
C2 C16 H16B . 109.0 ?
H16A C16 H16B . 107.8 ?
C3 C17 H17A . 109.5 ?
C3 C17 H17B . 109.5 ?
H17A C17 H17B . 109.5 ?
C3 C17 H17C . 109.5 ?
H17A C17 H17C . 109.5 ?
H17B C17 H17C . 109.5 ?

loop_
_geom_bond_atom_site_label_1
_geom_bond_atom_site_label_2
_geom_bond_site_symmetry_2
_geom_bond_distance
_geom_bond_publ_flag
N1 C5 2_666 1.463(3) y
N1 C6 . 1.468(3) y
N1 C1 . 1.474(3) y
N2 C2 . 1.463(3) y
N2 C3 . 1.466(3) y
N2 H2N . 0.86(2) ?
C1 C13 . 1.535(3) ?
C1 C2 . 1.535(3) ?
C1 H1 . 1.000 ?
C2 C16 . 1.538(3) ?
C2 H2 . 1.000 ?
C3 C17 . 1.523(3) ?
C3 C4 . 1.523(3) ?
C3 H3 . 1.000 ?
C4 C5 . 1.524(3) ?
C4 H4A . 0.990 ?
C4 H4B . 0.990 ?
C5 N1 2_666 1.463(3) ?
C5 H5A . 0.990 ?
C5 H5B . 0.990 ?
C6 C7 . 1.509(3) ?
C6 H6A . 0.990 ?
C6 H6B . 0.990 ?
C7 C8 . 1.386(3) ?
C7 C12 . 1.391(3) ?
C8 C9 . 1.381(3) ?
C8 H8 . 0.950 ?
C9 C10 . 1.383(3) ?
C9 H9 . 0.950 ?
C10 C11 . 1.374(3) ?
C10 H10 . 0.950 ?
C11 C12 . 1.389(3) ?
C11 H11 . 0.950 ?
C12 H12 . 0.950 ?
C13 C14 . 1.526(3) ?
C13 H13A . 0.990 ?
C13 H13B . 0.990 ?
C14 C15 . 1.519(3) ?
C14 H14A . 0.990 ?
C14 H14B . 0.990 ?
C15 C16 . 1.530(3) ?
C15 H15A . 0.990 ?
C15 H15B . 0.990 ?
C16 H16A . 0.990 ?
C16 H16B . 0.990 ?
C17 H17A . 0.980 ?
C17 H17B . 0.980 ?
C17 H17C . 0.980 ?

loop_
_geom_hbond_atom_site_label_D
_geom_hbond_atom_site_label_H
_geom_hbond_atom_site_label_A
_geom_hbond_site_symmetry_A
_geom_hbond_distance_DH
_geom_hbond_distance_HA
_geom_hbond_distance_DA
_geom_hbond_angle_DHA
_geom_hbond_publ_flag
N2 H2N N1 2_666 0.86(2) 2.32(2) 3.025(2) 139.9(19) y

loop_
_geom_torsion_atom_site_label_1
_geom_torsion_atom_site_label_2
_geom_torsion_atom_site_label_3
_geom_torsion_atom_site_label_4
_geom_torsion_site_symmetry_1
_geom_torsion_site_symmetry_4
_geom_torsion
C5 N1 C1 C13 2_666 . 66.6(2)
C6 N1 C1 C13 . . -61.0(2)
C5 N1 C1 C2 2_666 . -167.55(16)
C6 N1 C1 C2 . . 64.9(2)
C3 N2 C2 C1 . . 176.19(16)
C3 N2 C2 C16 . . 53.0(2)
N1 C1 C2 N2 . . 43.0(2)
C13 C1 C2 N2 . . 172.36(16)
N1 C1 C2 C16 . . 169.96(16)
C13 C1 C2 C16 . . -60.7(2)
C2 N2 C3 C17 . . 61.3(2)
C2 N2 C3 C4 . . -176.72(16)
N2 C3 C4 C5 . . 69.9(2)
C17 C3 C4 C5 . . -168.49(17)
C3 C4 C5 N1 . 2_666 -71.9(2)
C5 N1 C6 C7 2_666 . 77.4(2)
C1 N1 C6 C7 . . -153.27(17)
N1 C6 C7 C8 . . 69.6(2)
N1 C6 C7 C12 . . -109.4(2)
C12 C7 C8 C9 . . -0.5(3)
C6 C7 C8 C9 . . -179.55(19)
C7 C8 C9 C10 . . 0.3(3)
C8 C9 C10 C11 . . 0.3(3)
C9 C10 C11 C12 . . -0.6(3)
C10 C11 C12 C7 . . 0.4(3)
C8 C7 C12 C11 . . 0.1(3)
C6 C7 C12 C11 . . 179.18(19)
N1 C1 C13 C14 . . -169.24(17)
C2 C1 C13 C14 . . 62.7(2)
C1 C13 C14 C15 . . -57.7(2)
C13 C14 C15 C16 . . 52.0(3)
C14 C15 C16 C2 . . -52.8(2)
N2 C2 C16 C15 . . -178.66(17)
C1 C2 C16 C15 . . 56.8(2)
